data_1557078
loop_
_publ_author_name
'Grins, Jekabs'
'Werner, Per-Erik'
'Kanno, Yoshinori'

_publ_section_title
;
 Determination of the Substructure of Na2ZnSi2O6, Synthesized in the Solid
 State
;
_journal_name_full 'Acta Chemica Scandinavica'
_journal_page_first 259
_journal_page_last 263
_journal_paper_doi 10.3891/acta.chem.scand.51-0259
_journal_volume 51
_journal_year 1997
_chemical_formula_moiety 'O12 Si4 Zn2, 4(Na)'
_chemical_formula_sum 'Na2 O6 Si2 Zn'
_chemical_formula_weight 263.556
_space_group_IT_number 15
_space_group_name_Hall '-C 2yc'
_space_group_name_H-M_alt 'C 1 2/c 1'
_symmetry_cell_setting monoclinic
_symmetry_Int_Tables_number 15
_symmetry_space_group_name_Hall '-C 2yc'
_symmetry_space_group_name_H-M 'C 1 2/c 1'
_cell_angle_alpha 90.
_cell_angle_beta 93.7(1)
_cell_angle_gamma 90.
_cell_formula_units_Z 4
_cell_length_a 6.176(1)
_cell_length_b 9.413(1)
_cell_length_c 9.790(1)
_cell_volume 567.95(14)
_diffrn_ambient_temperature 293
_diffrn_radiation_probe x-ray
_diffrn_radiation_type CuK\a
_diffrn_radiation_wavelength 1.5418
_exptl_crystal_F_000 512
_refine_ls_goodness_of_fit_ref 6.0
_refine_ls_number_parameters 30
_refine_ls_number_reflns 347
_refine_ls_R_Fsqd_factor 0.099
_cod_data_source_file Acta-Chem-Scand-1997-51-259.cif
_cod_data_source_block 1
_cod_original_sg_symbol_H-M 'C 2/c'
_cod_database_code 1557078

loop_
_space_group_symop_id
_space_group_symop_operation_xyz
1 x,y,z
2 -x,y,1/2-z
3 -x,-y,-z
4 x,-y,1/2+z
5 1/2+x,1/2+y,z
6 1/2-x,1/2+y,1/2-z
7 1/2-x,1/2-y,-z
8 1/2+x,1/2-y,1/2+z

loop_
_atom_site_label
_atom_site_type_symbol
_atom_site_thermal_displace_type
_atom_site_fract_x
_atom_site_fract_y
_atom_site_fract_z
_atom_site_occupancy
_atom_site_U_iso_or_equiv
_atom_site_calc_flag
_atom_site_refinement_flags
_atom_site_disorder_assembly
_atom_site_disorder_group
Zn Zn Uiso 0.00000 0.715(2) 0.25000 1.000 0.004(4) . . . .
Si Si Uiso 0.145(4) 0.997(3) 0.634(2) 1.000 0.030(9) . . . .
Na Na Uiso 0.547(5) 0.180(3) 0.592(3) 1.000 0.041(11) . . . .
O1 O Uiso 0.00000 0.00000 0.00000 1.000 0.063(13) . . . .
O2 O Uiso 0.00000 0.065(8) 0.25000 1.000 0.063(13) . . . .
O3 O Uiso 0.148(8) 0.607(6) 0.386(5) 1.000 0.063(13) . . . .
O4 O Uiso 0.197(8) 0.151(6) 0.670(6) 1.000 0.063(13) . . . .

loop_
_atom_type_symbol
_atom_type_description
_atom_type_scat_dispersion_real
_atom_type_scat_dispersion_imag
_atom_type_scat_source
Na Na 0.1353 0.1239 ' International Tables Vol C Tables 4.2.6.8 and 6.1.1.4'
O O 0.0492 0.0322 ' International Tables Vol C Tables 4.2.6.8 and 6.1.1.4'
Si Si 0.2541 0.3302 ' International Tables Vol C Tables 4.2.6.8 and 6.1.1.4'
Zn Zn -1.5491 0.6778 ' International Tables Vol C Tables 4.2.6.8 and 6.1.1.4'

loop_
_geom_angle_atom_site_label_1
_geom_angle_atom_site_label_2
_geom_angle_atom_site_label_3
_geom_angle
_geom_angle_site_symmetry_1
_geom_angle_site_symmetry_2
_geom_angle_site_symmetry_3
_geom_angle_publ_flag
O3 Zn O3 114(3) . . 2_555 yes
O3 Zn O4 111(2) . . 3_566 yes
O3 Zn O4 110(2) . . 4_564 yes
O3 Zn O4 110(2) 2_555 . 3_566 yes
O3 Zn O4 111(2) 2_555 . 4_564 yes
O4 Zn O4 100(2) 3_566 . 4_564 yes
O1 Si O4 106(3) 2_565 . 1_565 yes
O2 Si O4 108(3) 3_566 . 1_565 yes
O3 Si O4 116(3) 7_566 . 1_565 yes
O1 Si O2 106.8(15) 2_565 . 3_566 yes
O1 Si O3 109(2) 2_565 . 7_566 yes
O2 Si O3 110(3) 3_566 . 7_566 yes
Si O1 Si 180.00 2_545 . 4_564 yes
Si O2 Si 137(5) 3_566 . 4_564 yes
Zn O3 Si 126(3) . . 7_566 yes
Zn O4 Si 126(3) 3_566 . 1_545 yes

loop_
_geom_bond_atom_site_label_1
_geom_bond_atom_site_label_2
_geom_bond_distance
_geom_bond_site_symmetry_1
_geom_bond_site_symmetry_2
_geom_bond_publ_flag
Zn O3 1.87(5) . . yes
Zn O3 1.87(5) . 2_555 yes
Zn O4 1.95(6) . 3_566 yes
Zn O4 1.95(6) . 4_564 yes
Si O4 1.52(6) . 1_565 yes
Si O1 1.54(2) . 2_565 yes
Si O2 1.60(3) . 3_566 yes
Si O3 1.63(6) . 7_566 yes
